data_2203829
loop_
_publ_author_name
'Tercan, Bar\?i\,s'
'H\"okelek, Tuncer'
'I\,s\?iklan, Muhammed'
'\.Ilter, Elif Ece'
'K\?il\?i\,c, Zeynel'

_publ_section_title
4,4,6,6-Tetrachloro-4a',8'-dihydrodinaphtho[2,1-<i>c</i>';2,1-<i>g</i>']-2\l^5^,4\l^5^,6\l^5^-cyclotriphosphazene-1-spiro-1'-[2,5,8a,1]dioxazaphosphanaphthalene
_journal_issue 6
_journal_name_full 'Acta Crystallographica Section E'
_journal_page_first o971
_journal_page_last o973
_journal_paper_doi 10.1107/S1600536804010803
_journal_volume 60
_journal_year 2004
_chemical_formula_iupac 'C22 H15 Cl4 N4 O2 P3'
_chemical_formula_moiety 'C22 H15 Cl4 N4 O2 P3'
_chemical_formula_sum 'C22 H15 Cl4 N4 O2 P3'
_chemical_formula_weight 602.09
_chemical_name_systematic ?
_space_group_IT_number 2
_symmetry_cell_setting triclinic
_symmetry_space_group_name_Hall '-P 1'
_symmetry_space_group_name_H-M 'P -1'
_atom_sites_solution_hydrogens geom
_atom_sites_solution_primary direct
_atom_sites_solution_secondary difmap
_audit_creation_method SHELXL-97
_cell_angle_alpha 66.198(8)
_cell_angle_beta 74.053(8)
_cell_angle_gamma 67.858(6)
_cell_formula_units_Z 2
_cell_length_a 9.6154(7)
_cell_length_b 11.5957(10)
_cell_length_c 13.1996(15)
_cell_measurement_reflns_used 25
_cell_measurement_temperature 293(2)
_cell_measurement_theta_max 23
_cell_measurement_theta_min 11
_cell_volume 1234.1(2)
_computing_cell_refinement 'CAD-4 Express'
_computing_data_collection 'CAD-4 Express (Enraf Nonius, 1994)'
_computing_data_reduction 'XCAD4 (Harms & Wocadlo, 1995)'
_computing_molecular_graphics 'Ortep-3 for Windows (Farrugia, 1997)'
_computing_publication_material 'WinGX (Farrugia, 1999)'
_computing_structure_refinement 'SHELXL97 (Sheldrick, 1997)'
_computing_structure_solution 'SHELXS97 (Sheldrick, 1997)'
_diffrn_ambient_temperature 293(2)
_diffrn_measured_fraction_theta_full 1.000
_diffrn_measured_fraction_theta_max 1.000
_diffrn_measurement_device_type 'Enraf--Nonius CAD-4'
_diffrn_measurement_method 'non-profiled \w scans'
_diffrn_radiation_monochromator graphite
_diffrn_radiation_source 'fine-focus sealed tube'
_diffrn_radiation_type MoK\a
_diffrn_radiation_wavelength 0.71073
_diffrn_reflns_av_R_equivalents 0.0236
_diffrn_reflns_av_sigmaI/netI 0.0492
_diffrn_reflns_limit_h_max 11
_diffrn_reflns_limit_h_min -11
_diffrn_reflns_limit_k_max 14
_diffrn_reflns_limit_k_min 0
_diffrn_reflns_limit_l_max 16
_diffrn_reflns_limit_l_min -15
_diffrn_reflns_number 5079
_diffrn_reflns_theta_full 26.29
_diffrn_reflns_theta_max 26.29
_diffrn_reflns_theta_min 2.46
_diffrn_standards_decay_% 1
_diffrn_standards_interval_time 120
_diffrn_standards_number 3
_exptl_absorpt_coefficient_mu 0.705
_exptl_absorpt_correction_type none
_exptl_crystal_colour colourless
_exptl_crystal_density_diffrn 1.620
_exptl_crystal_density_method 'not measured'
_exptl_crystal_description block
_exptl_crystal_F_000 608
_exptl_crystal_size_max 0.40
_exptl_crystal_size_mid 0.20
_exptl_crystal_size_min 0.10
_refine_diff_density_max 0.942
_refine_diff_density_min -0.366
_refine_ls_extinction_method none
_refine_ls_goodness_of_fit_ref 0.987
_refine_ls_hydrogen_treatment constr
_refine_ls_matrix_type full
_refine_ls_number_parameters 304
_refine_ls_number_reflns 4151
_refine_ls_number_restraints 0
_refine_ls_restrained_S_all 0.987
_refine_ls_R_factor_all 0.1032
_refine_ls_R_factor_gt 0.0504
_refine_ls_shift/su_max 0.000
_refine_ls_shift/su_mean 0.000
_refine_ls_structure_factor_coef Fsqd
_refine_ls_weighting_details 'calc w=1/[\s^2^(Fo^2^)+(0.0915P)^2^+0.0022P] where P=(Fo^2^+2Fc^2^)/3'
_refine_ls_weighting_scheme calc
_refine_ls_wR_factor_gt 0.1244
_refine_ls_wR_factor_ref 0.1482
_reflns_number_gt 2645
_reflns_number_total 4751
_reflns_threshold_expression I>2\s(I)
_cod_data_source_file wn6249.cif
_cod_data_source_block I
_cod_database_code 2203829
_cod_database_fobs_code 2203829

loop_
_symmetry_equiv_pos_as_xyz
'x, y, z'
'-x, -y, -z'

loop_
_atom_site_label
_atom_site_fract_x
_atom_site_fract_y
_atom_site_fract_z
_atom_site_U_iso_or_equiv
_atom_site_adp_type
_atom_site_calc_flag
_atom_site_refinement_flags
_atom_site_occupancy
_atom_site_type_symbol
Cl1 0.96786(18) -0.07461(17) 0.41609(13) 0.097 Uani d . 1 Cl
Cl2 0.7645(2) -0.22554(13) 0.42069(11) 0.092 Uani d . 1 Cl
Cl3 0.35132(14) 0.15401(16) 0.32804(11) 0.0814(4) Uani d . 1 Cl
Cl4 0.52979(16) 0.34216(11) 0.29152(10) 0.0715(3) Uani d . 1 Cl
P1 0.77492(11) 0.07764(9) 0.11795(8) 0.0414(2) Uani d . 1 P
P2 0.80518(13) -0.04994(10) 0.34151(8) 0.0524(3) Uani d . 1 P
P3 0.56295(12) 0.16729(10) 0.28207(8) 0.0480(3) Uani d . 1 P
N1 0.8643(4) -0.0367(3) 0.2157(3) 0.0566(9) Uani d . 1 N
N2 0.6610(5) 0.0592(3) 0.3744(3) 0.0651(10) Uani d . 1 N
N3 0.6150(3) 0.1706(3) 0.1588(3) 0.0478(7) Uani d . 1 N
O1 0.7452(3) 0.0093(2) 0.0479(2) 0.0472(6) Uani d . 1 O
C2 0.7196(4) 0.0792(4) -0.0647(3) 0.0451(8) Uani d . 1 C
C3 0.6539(5) 0.0235(4) -0.1049(4) 0.0572(11) Uani d . 1 C
C4 0.6196(5) 0.0877(5) -0.2157(4) 0.0672(13) Uani d . 1 C
C5 0.6617(5) 0.2006(5) -0.2839(3) 0.0585(11) Uani d . 1 C
C6 0.6389(6) 0.2587(6) -0.3966(4) 0.0732(14) Uani d . 1 C
C7 0.6781(7) 0.3681(6) -0.4661(4) 0.0786(15) Uani d . 1 C
C8 0.7493(6) 0.4208(5) -0.4241(4) 0.0713(13) Uani d . 1 C
C9 0.7746(5) 0.3650(4) -0.3138(3) 0.0571(10) Uani d . 1 C
C10 0.7342(4) 0.2511(4) -0.2412(3) 0.0456(8) Uani d . 1 C
C11 0.7622(4) 0.1879(4) -0.1272(3) 0.0426(8) Uani d . 1 C
C12 0.8386(4) 0.2463(3) -0.0827(3) 0.0405(8) Uani d . 1 C
O13 0.7313(3) 0.3713(2) -0.0772(2) 0.0459(6) Uani d . 1 O
C14 0.7595(4) 0.4235(4) -0.0096(3) 0.0451(8) Uani d . 1 C
C15 0.6567(4) 0.5514(3) -0.0146(3) 0.0469(9) Uani d . 1 C
C16 0.6684(5) 0.6116(4) 0.0508(3) 0.0525(10) Uani d . 1 C
C17 0.7793(4) 0.5504(4) 0.1225(3) 0.0494(9) Uani d . 1 C
C18 0.7894(6) 0.6095(5) 0.1938(4) 0.0636(12) Uani d . 1 C
C19 0.8978(6) 0.5475(5) 0.2623(4) 0.0726(14) Uani d . 1 C
C20 1.0013(6) 0.4236(5) 0.2655(4) 0.0683(12) Uani d . 1 C
C21 0.9915(5) 0.3615(4) 0.1988(4) 0.0550(10) Uani d . 1 C
C22 0.8822(4) 0.4218(3) 0.1270(3) 0.0434(8) Uani d . 1 C
C23 0.8685(4) 0.3594(3) 0.0576(3) 0.0422(8) Uani d . 1 C
C24 0.9656(4) 0.2195(3) 0.0637(3) 0.0436(8) Uani d . 1 C
N25 0.8889(3) 0.1596(3) 0.0245(2) 0.0396(6) Uani d . 1 N
H3 0.6321 -0.0551 -0.0602 0.069 Uiso calc R 1 H
H4 0.5690 0.0543 -0.2429 0.081 Uiso calc R 1 H
H6 0.5953 0.2203 -0.4243 0.088 Uiso calc R 1 H
H7 0.6583 0.4071 -0.5396 0.094 Uiso calc R 1 H
H8 0.7801 0.4946 -0.4710 0.086 Uiso calc R 1 H
H9 0.8192 0.4037 -0.2871 0.069 Uiso calc R 1 H
H12 0.9274 0.2637 -0.1369 0.049 Uiso calc R 1 H
H15 0.5829 0.5928 -0.0617 0.056 Uiso calc R 1 H
H16 0.6017 0.6950 0.0481 0.063 Uiso calc R 1 H
H18 0.7215 0.6916 0.1940 0.076 Uiso calc R 1 H
H19 0.9030 0.5885 0.3083 0.087 Uiso calc R 1 H
H20 1.0759 0.3835 0.3119 0.082 Uiso calc R 1 H
H21 1.0588 0.2782 0.2018 0.066 Uiso calc R 1 H
H24A 1.0631 0.2211 0.0175 0.052 Uiso calc R 1 H
H24B 0.9833 0.1668 0.1402 0.052 Uiso calc R 1 H

loop_
_atom_site_aniso_label
_atom_site_aniso_U_11
_atom_site_aniso_U_22
_atom_site_aniso_U_33
_atom_site_aniso_U_12
_atom_site_aniso_U_13
_atom_site_aniso_U_23
Cl1 0.080 0.119 0.100 -0.009 -0.028 -0.055
Cl2 0.133 0.063 0.073 -0.035 0.005 -0.024
Cl3 0.0582(7) 0.1156(11) 0.0771(8) -0.0295(7) 0.0186(6) -0.0544(8)
Cl4 0.0910(9) 0.0468(6) 0.0725(7) -0.0061(5) -0.0090(6) -0.0315(5)
P1 0.0452(5) 0.0341(5) 0.0386(5) -0.0055(4) 0.0006(4) -0.0165(4)
P2 0.0672(7) 0.0359(5) 0.0431(5) -0.0006(5) -0.0093(5) -0.0155(4)
P3 0.0509(6) 0.0427(5) 0.0408(5) -0.0048(4) 0.0031(4) -0.0197(4)
N1 0.061(2) 0.0369(16) 0.0493(18) 0.0099(15) -0.0059(15) -0.0163(14)
N2 0.079(3) 0.055(2) 0.0384(17) 0.0067(18) -0.0055(17) -0.0204(16)
N3 0.0371(16) 0.0492(18) 0.0491(17) -0.0040(14) 0.0003(13) -0.0215(15)
O1 0.0584(16) 0.0389(13) 0.0471(14) -0.0217(12) 0.0031(12) -0.0178(11)
C2 0.048(2) 0.0389(19) 0.0439(19) -0.0103(16) 0.0030(16) -0.0182(16)
C3 0.062(3) 0.047(2) 0.073(3) -0.031(2) 0.006(2) -0.028(2)
C4 0.073(3) 0.088(3) 0.074(3) -0.051(3) 0.002(2) -0.043(3)
C5 0.059(3) 0.073(3) 0.056(2) -0.022(2) -0.010(2) -0.031(2)
C6 0.062(3) 0.117(4) 0.053(2) -0.031(3) -0.018(2) -0.030(3)
C7 0.092(4) 0.092(4) 0.059(3) -0.017(3) -0.033(3) -0.027(3)
C8 0.094(4) 0.055(3) 0.050(2) -0.010(2) -0.022(2) -0.007(2)
C9 0.066(3) 0.054(2) 0.048(2) -0.013(2) -0.0078(19) -0.0187(19)
C10 0.045(2) 0.047(2) 0.051(2) -0.0074(16) -0.0056(16) -0.0287(17)
C11 0.0395(19) 0.048(2) 0.0465(19) -0.0169(16) 0.0071(15) -0.0273(17)
C12 0.0415(19) 0.0347(17) 0.0451(19) -0.0106(15) -0.0015(15) -0.0174(15)
O13 0.0540(15) 0.0351(12) 0.0521(14) -0.0049(11) -0.0186(12) -0.0191(11)
C14 0.048(2) 0.0412(19) 0.0451(19) -0.0058(16) -0.0089(16) -0.0191(16)
C15 0.047(2) 0.0293(17) 0.058(2) -0.0071(15) -0.0130(17) -0.0090(16)
C16 0.051(2) 0.0360(19) 0.068(2) -0.0109(17) 0.0012(19) -0.0241(18)
C17 0.050(2) 0.044(2) 0.065(2) -0.0245(18) 0.0084(18) -0.0309(19)
C18 0.065(3) 0.068(3) 0.080(3) -0.029(2) 0.007(2) -0.051(3)
C19 0.086(3) 0.083(3) 0.080(3) -0.042(3) 0.016(3) -0.060(3)
C20 0.074(3) 0.085(3) 0.066(3) -0.025(3) -0.022(2) -0.038(3)
C21 0.050(2) 0.059(2) 0.067(3) -0.0132(19) -0.0072(19) -0.036(2)
C22 0.051(2) 0.0414(19) 0.0423(19) -0.0181(17) -0.0015(16) -0.0184(16)
C23 0.0430(19) 0.0352(18) 0.048(2) -0.0113(15) 0.0009(16) -0.0193(16)
C24 0.049(2) 0.0388(18) 0.048(2) -0.0095(16) -0.0136(16) -0.0193(16)
N25 0.0407(16) 0.0352(14) 0.0433(15) -0.0087(12) -0.0031(12) -0.0181(12)

loop_
_atom_type_symbol
_atom_type_description
_atom_type_scat_dispersion_real
_atom_type_scat_dispersion_imag
_atom_type_scat_source
C C 0.0033 0.0016 'International Tables Vol C Tables 4.2.6.8 and 6.1.1.4'
H H 0.0000 0.0000 'International Tables Vol C Tables 4.2.6.8 and 6.1.1.4'
Cl Cl 0.1484 0.1585 'International Tables Vol C Tables 4.2.6.8 and 6.1.1.4'
N N 0.0061 0.0033 'International Tables Vol C Tables 4.2.6.8 and 6.1.1.4'
O O 0.0106 0.0060 'International Tables Vol C Tables 4.2.6.8 and 6.1.1.4'
P P 0.1023 0.0942 'International Tables Vol C Tables 4.2.6.8 and 6.1.1.4'

loop_
_geom_angle_atom_site_label_1
_geom_angle_atom_site_label_2
_geom_angle_atom_site_label_3
_geom_angle
_geom_angle_publ_flag
C14 O13 C12 115.6(3) ?
C12 N25 C24 111.3(3) ?
C12 N25 P1 117.5(2) ?
C24 N25 P1 117.9(2) ?
O13 C12 N25 112.2(3) ?
O13 C12 C11 106.4(3) ?
N25 C12 C11 113.2(3) ?
O13 C12 H12 108.3 ?
N25 C12 H12 108.3 ?
C11 C12 H12 108.3 ?
N25 C24 C23 110.1(3) ?
N25 C24 H24A 109.6 ?
C23 C24 H24A 109.6 ?
N25 C24 H24B 109.6 ?
C23 C24 H24B 109.6 ?
H24A C24 H24B 108.2 ?
O1 P1 N1 107.21(17) yes
O1 P1 N3 108.41(16) yes
N1 P1 N3 115.03(17) yes
O1 P1 N25 101.03(14) yes
N1 P1 N25 110.00(19) yes
N3 P1 N25 113.99(16) yes
N3 P3 N2 119.38(17) yes
N3 P3 Cl4 110.46(13) yes
N2 P3 Cl4 108.02(15) yes
N3 P3 Cl3 108.08(14) yes
N2 P3 Cl3 108.30(18) yes
Cl4 P3 Cl3 101.02(7) yes
N1 P2 N2 120.23(17) yes
N1 P2 Cl1 110.53(17) yes
N2 P2 Cl1 107.87(16) yes
N1 P2 Cl2 107.74(14) yes
N2 P2 Cl2 107.75(17) yes
Cl1 P2 Cl2 100.98(9) yes
C2 O1 P1 120.8(2) yes
C14 C23 C22 119.1(3) ?
C14 C23 C24 119.1(3) ?
C22 C23 C24 121.7(3) ?
C16 C15 C14 118.8(4) ?
C16 C15 H15 120.6 ?
C14 C15 H15 120.6 ?
C2 C11 C10 118.6(3) ?
C2 C11 C12 122.8(3) ?
C10 C11 C12 118.6(3) ?
C23 C14 O13 124.4(3) ?
C23 C14 C15 122.8(3) ?
O13 C14 C15 112.8(3) ?
C21 C22 C23 122.3(3) ?
C21 C22 C17 119.1(3) ?
C23 C22 C17 118.6(4) ?
C11 C2 C3 123.3(4) ?
C11 C2 O1 122.3(3) ?
C3 C2 O1 114.3(3) ?
C5 C10 C9 117.0(4) ?
C5 C10 C11 119.8(4) ?
C9 C10 C11 123.1(4) ?
C15 C16 C17 121.3(3) ?
C15 C16 H16 119.3 ?
C17 C16 H16 119.3 ?
C18 C17 C16 122.0(4) ?
C18 C17 C22 118.5(4) ?
C16 C17 C22 119.5(3) ?
P2 N1 P1 121.88(19) yes
P3 N3 P1 123.1(2) yes
C21 C20 C19 119.1(4) ?
C21 C20 H20 120.4 ?
C19 C20 H20 120.4 ?
C2 C3 C4 118.8(4) ?
C2 C3 H3 120.6 ?
C4 C3 H3 120.6 ?
C20 C21 C22 121.1(4) ?
C20 C21 H21 119.5 ?
C22 C21 H21 119.5 ?
C8 C9 C10 121.3(4) ?
C8 C9 H9 119.3 ?
C10 C9 H9 119.3 ?
C19 C18 C17 120.5(4) ?
C19 C18 H18 119.8 ?
C17 C18 H18 119.8 ?
P3 N2 P2 119.19(19) yes
C18 C19 C20 121.7(4) ?
C18 C19 H19 119.2 ?
C20 C19 H19 119.2 ?
C4 C5 C10 119.4(4) ?
C4 C5 C6 120.3(4) ?
C10 C5 C6 120.3(4) ?
C9 C8 C7 120.9(5) ?
C9 C8 H8 119.5 ?
C7 C8 H8 119.5 ?
C5 C4 C3 120.0(4) ?
C5 C4 H4 120.0 ?
C3 C4 H4 120.0 ?
C7 C6 C5 122.5(5) ?
C7 C6 H6 118.8 ?
C5 C6 H6 118.8 ?
C6 C7 C8 117.9(4) ?
C6 C7 H7 121.1 ?
C8 C7 H7 121.1 ?

loop_
_geom_bond_atom_site_label_1
_geom_bond_atom_site_label_2
_geom_bond_distance
_geom_bond_publ_flag
O13 C14 1.389(4) ?
O13 C12 1.445(4) ?
N25 C12 1.452(5) ?
N25 C24 1.477(4) ?
N25 P1 1.650(3) yes
C12 C11 1.508(5) ?
C12 H12 0.9800 ?
C24 C23 1.518(5) ?
C24 H24A 0.9700 ?
C24 H24B 0.9700 ?
Cl2 P2 2.0124(17) yes
Cl1 P2 1.9441(19) yes
P1 O1 1.572(3) yes
P1 N1 1.592(3) yes
P1 N3 1.607(3) yes
P3 N3 1.554(3) yes
P3 N2 1.566(4) yes
P3 Cl4 1.9809(14) yes
P3 Cl3 2.0037(17) yes
P2 N1 1.563(3) yes
P2 N2 1.582(3) yes
O1 C2 1.416(5) ?
C23 C14 1.353(5) ?
C23 C22 1.433(5) ?
C15 C16 1.358(5) ?
C15 C14 1.426(5) ?
C15 H15 0.9300 ?
C11 C2 1.342(5) ?
C11 C10 1.435(5) ?
C22 C21 1.397(6) ?
C22 C17 1.433(5) ?
C2 C3 1.365(5) ?
C10 C5 1.391(5) ?
C10 C9 1.405(6) ?
C16 C17 1.407(6) ?
C16 H16 0.9300 ?
C17 C18 1.409(5) ?
C20 C21 1.382(5) ?
C20 C19 1.397(7) ?
C20 H20 0.9300 ?
C3 C4 1.416(7) ?
C3 H3 0.9300 ?
C21 H21 0.9300 ?
C9 C8 1.384(6) ?
C9 H9 0.9300 ?
C18 C19 1.360(7) ?
C18 H18 0.9300 ?
C19 H19 0.9300 ?
C5 C4 1.392(6) ?
C5 C6 1.404(6) ?
C8 C7 1.395(7) ?
C8 H8 0.9300 ?
C4 H4 0.9300 ?
C6 C7 1.351(8) ?
C6 H6 0.9300 ?
C7 H7 0.9300 ?

loop_
_geom_torsion_atom_site_label_1
_geom_torsion_atom_site_label_2
_geom_torsion_atom_site_label_3
_geom_torsion_atom_site_label_4
_geom_torsion
C14 O13 C12 N25 37.8(4)
C14 O13 C12 C11 162.1(3)
C24 N25 C12 O13 -60.7(4)
P1 N25 C12 O13 79.7(3)
C24 N25 C12 C11 178.9(3)
P1 N25 C12 C11 -40.8(3)
C12 N25 C24 C23 50.1(4)
P1 N25 C24 C23 -90.1(3)
C12 N25 P1 O1 52.9(3)
C24 N25 P1 O1 -169.4(2)
C12 N25 P1 N1 165.9(2)
C24 N25 P1 N1 -56.3(3)
C12 N25 P1 N3 -63.2(3)
C24 N25 P1 N3 74.6(3)
N1 P1 O1 C2 -156.8(3)
N3 P1 O1 C2 78.5(3)
N25 P1 O1 C2 -41.6(3)
N25 C24 C23 C14 -20.0(5)
N25 C24 C23 C22 155.6(3)
O13 C12 C11 C2 -111.7(4)
N25 C12 C11 C2 11.9(5)
O13 C12 C11 C10 68.4(4)
N25 C12 C11 C10 -167.9(3)
C22 C23 C14 O13 -177.4(3)
C24 C23 C14 O13 -1.7(6)
C22 C23 C14 C15 -0.1(6)
C24 C23 C14 C15 175.7(4)
C12 O13 C14 C23 -7.0(5)
C12 O13 C14 C15 175.5(3)
C16 C15 C14 C23 0.1(6)
C16 C15 C14 O13 177.7(3)
C14 C23 C22 C21 179.8(4)
C24 C23 C22 C21 4.1(6)
C14 C23 C22 C17 0.1(5)
C24 C23 C22 C17 -175.6(3)
C10 C11 C2 C3 1.6(6)
C12 C11 C2 C3 -178.3(3)
C10 C11 C2 O1 178.9(3)
C12 C11 C2 O1 -1.0(5)
P1 O1 C2 C11 20.2(5)
P1 O1 C2 C3 -162.3(3)
C2 C11 C10 C5 1.2(5)
C12 C11 C10 C5 -179.0(3)
C2 C11 C10 C9 -179.8(4)
C12 C11 C10 C9 0.0(5)
C14 C15 C16 C17 0.0(6)
C15 C16 C17 C18 -177.7(4)
C15 C16 C17 C22 -0.1(6)
C21 C22 C17 C18 -2.0(6)
C23 C22 C17 C18 177.7(3)
C21 C22 C17 C16 -179.7(4)
C23 C22 C17 C16 0.0(5)
N2 P2 N1 P1 -5.7(4)
Cl1 P2 N1 P1 -132.4(2)
Cl2 P2 N1 P1 118.1(3)
O1 P1 N1 P2 -124.9(3)
N3 P1 N1 P2 -4.2(4)
N25 P1 N1 P2 126.1(3)
N2 P3 N3 P1 -6.7(4)
Cl4 P3 N3 P1 119.4(2)
Cl3 P3 N3 P1 -130.9(2)
O1 P1 N3 P3 130.5(2)
N1 P1 N3 P3 10.6(3)
N25 P1 N3 P3 -117.8(2)
C11 C2 C3 C4 -4.2(6)
O1 C2 C3 C4 178.3(3)
C19 C20 C21 C22 1.4(7)
C23 C22 C21 C20 -179.4(4)
C17 C22 C21 C20 0.3(6)
C5 C10 C9 C8 -2.8(6)
C11 C10 C9 C8 178.2(4)
C16 C17 C18 C19 179.8(4)
C22 C17 C18 C19 2.2(6)
N3 P3 N2 P2 -3.9(4)
Cl4 P3 N2 P2 -131.1(3)
Cl3 P3 N2 P2 120.3(3)
N1 P2 N2 P3 10.0(4)
Cl1 P2 N2 P3 137.9(3)
Cl2 P2 N2 P3 -113.9(3)
C17 C18 C19 C20 -0.5(7)
C21 C20 C19 C18 -1.3(8)
C9 C10 C5 C4 179.8(4)
C11 C10 C5 C4 -1.2(6)
C9 C10 C5 C6 3.4(6)
C11 C10 C5 C6 -177.6(4)
C10 C9 C8 C7 2.1(7)
C10 C5 C4 C3 -1.5(7)
C6 C5 C4 C3 174.9(4)
C2 C3 C4 C5 4.1(7)
C4 C5 C6 C7 -179.9(5)
C10 C5 C6 C7 -3.5(8)
C5 C6 C7 C8 2.7(9)
C9 C8 C7 C6 -1.9(8)
